data_2236478
loop_
_publ_author_name
'Nenwa, Justin'
'Befolo, Olivier'
'Gouet, Bebga'
'Mbarki, Mohammed'
'Fokwa, Boniface P. T.'

_publ_section_title
;
 Pyridinium
 <i>cis</i>-diaquabis(oxalato-\k^2^<i>O</i>,<i>O</i>')chromate(III)
;
_journal_coeditor_code LR2086
_journal_issue 11
_journal_name_full 'Acta Crystallographica Section E'
_journal_page_first m1434
_journal_paper_doi 10.1107/S1600536812044303
_journal_volume 68
_journal_year 2012
_chemical_formula_iupac '(C5 H6 N) [Cr (C2 O4)2 (H2 O1)2]'
_chemical_formula_moiety 'C5 H6 N +, C4 H4 Cr O10 -'
_chemical_formula_sum 'C9 H10 Cr N O10'
_chemical_formula_weight 344.18
_chemical_name_systematic
;
Pyridinium <i>cis</i>-diaquabis(oxalato-\k^2^<i>O</i>,<i>O</i>')chromate(III)
;
_space_group_IT_number 14
_symmetry_cell_setting monoclinic
_symmetry_space_group_name_Hall '-P 2ybc'
_symmetry_space_group_name_H-M 'P 1 21/c 1'
_atom_sites_solution_hydrogens geom
_atom_sites_solution_primary direct
_atom_sites_solution_secondary difmap
_audit_creation_method SHELXL-97
_cell_angle_alpha 90.00
_cell_angle_beta 107.744(6)
_cell_angle_gamma 90.00
_cell_formula_units_Z 4
_cell_length_a 7.479(2)
_cell_length_b 24.700(8)
_cell_length_c 7.056(2)
_cell_measurement_reflns_used 3703
_cell_measurement_temperature 100(2)
_cell_measurement_theta_max 30.91
_cell_measurement_theta_min 1.65
_cell_volume 1241.5(6)
_computing_cell_refinement 'SAINT (Bruker, 2004)'
_computing_data_collection 'SMART (Bruker, 2004)'
_computing_data_reduction 'SAINT (Bruker, 2004)'
_computing_molecular_graphics 'DIAMOND (Brandenburg, 2010)'
_computing_publication_material 'WinGX (Farrugia, 1999)'
_computing_structure_refinement 'SHELXL97 (Sheldrick, 2008)'
_computing_structure_solution 'SHELXS97 (Sheldrick, 2008)'
_diffrn_ambient_temperature 100(2)
_diffrn_measured_fraction_theta_full 0.944
_diffrn_measured_fraction_theta_max 0.944
_diffrn_measurement_device_type 'Bruker SMART APEX CCD'
_diffrn_measurement_method '\f and \w scans'
_diffrn_radiation_monochromator graphite
_diffrn_radiation_source 'fine-focus sealed tube'
_diffrn_radiation_type MoK\a
_diffrn_radiation_wavelength 0.71073
_diffrn_reflns_av_R_equivalents 0.1062
_diffrn_reflns_av_sigmaI/netI 0.0947
_diffrn_reflns_limit_h_max 10
_diffrn_reflns_limit_h_min -10
_diffrn_reflns_limit_k_max 33
_diffrn_reflns_limit_k_min -34
_diffrn_reflns_limit_l_max 10
_diffrn_reflns_limit_l_min -9
_diffrn_reflns_number 18649
_diffrn_reflns_theta_full 30.91
_diffrn_reflns_theta_max 30.91
_diffrn_reflns_theta_min 1.65
_exptl_absorpt_coefficient_mu 0.978
_exptl_absorpt_correction_T_max 0.961
_exptl_absorpt_correction_T_min 0.862
_exptl_absorpt_correction_type multi-scan
_exptl_absorpt_process_details '(SADABS; Bruker, 2004)'
_exptl_crystal_colour violet
_exptl_crystal_density_diffrn 1.842
_exptl_crystal_density_method 'not measured'
_exptl_crystal_description needle
_exptl_crystal_F_000 700
_exptl_crystal_size_max 0.15
_exptl_crystal_size_mid 0.04
_exptl_crystal_size_min 0.04
_refine_diff_density_max 0.586
_refine_diff_density_min -0.693
_refine_ls_extinction_method none
_refine_ls_goodness_of_fit_ref 1.125
_refine_ls_hydrogen_treatment mixed
_refine_ls_matrix_type full
_refine_ls_number_parameters 206
_refine_ls_number_reflns 3703
_refine_ls_number_restraints 5
_refine_ls_restrained_S_all 1.125
_refine_ls_R_factor_all 0.1053
_refine_ls_R_factor_gt 0.0608
_refine_ls_shift/su_max 0.001
_refine_ls_shift/su_mean 0.000
_refine_ls_structure_factor_coef Fsqd
_refine_ls_weighting_details 'calc w=1/[\s^2^(Fo^2^)+(0.0636P)^2^+0.0000P] where P=(Fo^2^+2Fc^2^)/3'
_refine_ls_weighting_scheme calc
_refine_ls_wR_factor_gt 0.1293
_refine_ls_wR_factor_ref 0.1602
_reflns_number_gt 2580
_reflns_number_total 3703
_reflns_threshold_expression I>2\s(I)
_cod_data_source_file lr2086.cif
_cod_data_source_block I
_cod_original_cell_volume 1241.4(6)
_cod_original_sg_symbol_Hall -P_2ybc
_cod_original_sg_symbol_H-M 'P 21/c'
_cod_database_code 2236478
_cod_database_fobs_code 2236478

loop_
_symmetry_equiv_pos_as_xyz
'x, y, z'
'-x, y+1/2, -z+1/2'
'-x, -y, -z'
'x, -y-1/2, z-1/2'

loop_
_atom_site_type_symbol
_atom_site_label
_atom_site_fract_x
_atom_site_fract_y
_atom_site_fract_z
_atom_site_U_iso_or_equiv
_atom_site_adp_type
_atom_site_calc_flag
_atom_site_refinement_flags
_atom_site_occupancy
_atom_site_symmetry_multiplicity
Cr Cr1 0.00150(8) 0.67285(2) 0.06297(8) 0.00840(15) Uani d . 1 1
C C11 -0.3839(5) 0.67581(15) -0.0409(5) 0.0119(7) Uani d . 1 1
C C12 -0.3217(5) 0.73552(14) -0.0479(5) 0.0099(7) Uani d . 1 1
C C21 0.0773(5) 0.61425(14) -0.2335(5) 0.0110(7) Uani d . 1 1
C C22 0.1456(5) 0.57906(15) -0.0428(5) 0.0120(7) Uani d . 1 1
O O11 -0.2502(3) 0.64143(10) 0.0020(4) 0.0113(5) Uani d . 1 1
O O12 -0.1425(3) 0.74032(10) -0.0051(4) 0.0105(5) Uani d . 1 1
O O13 -0.4367(4) 0.77229(11) -0.0905(4) 0.0177(6) Uani d . 1 1
O O14 -0.5518(4) 0.66425(11) -0.0766(4) 0.0170(6) Uani d . 1 1
O O21 0.0065(3) 0.65975(10) -0.2098(4) 0.0113(5) Uani d . 1 1
O O22 0.1238(4) 0.60185(10) 0.1125(4) 0.0118(5) Uani d . 1 1
O O23 0.0948(4) 0.59673(10) -0.3912(4) 0.0137(5) Uani d . 1 1
O O24 0.2113(4) 0.53428(11) -0.0504(4) 0.0186(6) Uani d . 1 1
O OW1 0.0262(4) 0.67909(11) 0.3493(4) 0.0139(5) Uani d D 1 1
O OW2 0.2371(4) 0.71532(11) 0.1053(4) 0.0139(5) Uani d D 1 1
N N1 0.2547(4) 0.48994(13) -0.3963(5) 0.0148(6) Uani d . 1 1
H H1 0.2081 0.5152 -0.3419 0.018 Uiso calc R 1 1
C C2 0.3312(6) 0.44697(16) -0.2871(6) 0.0177(8) Uani d . 1 1
H H2 0.3320 0.4446 -0.1553 0.021 Uiso calc R 1 1
C C3 0.2476(5) 0.49522(15) -0.5870(6) 0.0147(7) Uani d . 1 1
H H3 0.1927 0.5256 -0.6590 0.018 Uiso calc R 1 1
C C4 0.3220(6) 0.45543(16) -0.6751(6) 0.0172(8) Uani d . 1 1
H H4 0.3164 0.4583 -0.8082 0.021 Uiso calc R 1 1
C C5 0.4083(5) 0.40652(15) -0.3686(6) 0.0180(8) Uani d . 1 1
H H5 0.4618 0.3765 -0.2930 0.022 Uiso calc R 1 1
C C6 0.4059(5) 0.41073(16) -0.5641(6) 0.0161(8) Uani d . 1 1
H H6 0.4599 0.3839 -0.6212 0.019 Uiso calc R 1 1
H H1B -0.019(6) 0.6988(17) 0.415(6) 0.032(15) Uiso d D 1 1
H H2A 0.310(5) 0.721(2) 0.214(4) 0.033(15) Uiso d D 1 1
H H1A 0.051(8) 0.6501(17) 0.419(9) 0.06(2) Uiso d D 1 1
H H2B 0.296(6) 0.700(2) 0.040(6) 0.06(2) Uiso d D 1 1

loop_
_atom_site_aniso_label
_atom_site_aniso_U_11
_atom_site_aniso_U_22
_atom_site_aniso_U_33
_atom_site_aniso_U_12
_atom_site_aniso_U_13
_atom_site_aniso_U_23
Cr1 0.0108(3) 0.0067(3) 0.0083(3) 0.0012(2) 0.0037(2) 0.0006(2)
C11 0.0116(16) 0.0135(17) 0.0112(17) 0.0003(13) 0.0043(13) 0.0004(14)
C12 0.0122(16) 0.0114(16) 0.0052(16) 0.0005(13) 0.0015(13) 0.0007(12)
C21 0.0141(17) 0.0108(17) 0.0102(17) -0.0011(13) 0.0065(14) -0.0005(13)
C22 0.0157(17) 0.0120(17) 0.0095(17) 0.0011(13) 0.0056(14) 0.0046(14)
O11 0.0123(12) 0.0093(12) 0.0129(13) -0.0006(9) 0.0048(10) -0.0011(9)
O12 0.0116(12) 0.0086(12) 0.0110(13) 0.0004(9) 0.0031(10) 0.0003(9)
O13 0.0148(13) 0.0116(13) 0.0250(16) 0.0046(10) 0.0035(11) 0.0026(11)
O14 0.0128(12) 0.0175(14) 0.0222(15) -0.0043(10) 0.0073(11) -0.0070(11)
O21 0.0132(12) 0.0094(12) 0.0123(13) 0.0012(9) 0.0053(10) -0.0014(9)
O22 0.0187(13) 0.0109(13) 0.0074(12) 0.0035(10) 0.0061(10) 0.0021(10)
O23 0.0205(13) 0.0112(13) 0.0109(13) 0.0017(10) 0.0069(10) 0.0004(10)
O24 0.0351(16) 0.0092(13) 0.0144(14) 0.0103(11) 0.0119(12) 0.0024(10)
OW1 0.0217(14) 0.0106(13) 0.0106(13) 0.0050(11) 0.0069(11) -0.0003(10)
OW2 0.0108(12) 0.0163(14) 0.0150(14) -0.0020(10) 0.0044(11) -0.0048(11)
N1 0.0198(16) 0.0104(15) 0.0167(16) -0.0004(12) 0.0090(13) -0.0021(12)
C2 0.028(2) 0.0151(19) 0.0117(18) -0.0035(16) 0.0091(16) -0.0003(14)
C3 0.0166(18) 0.0114(17) 0.0139(18) -0.0028(13) 0.0013(14) 0.0026(14)
C4 0.024(2) 0.0173(19) 0.0100(18) -0.0015(15) 0.0040(15) -0.0013(14)
C5 0.024(2) 0.0083(17) 0.019(2) 0.0024(14) 0.0037(16) 0.0042(14)
C6 0.0199(19) 0.0129(18) 0.017(2) 0.0007(14) 0.0068(15) -0.0062(14)

loop_
_atom_type_symbol
_atom_type_description
_atom_type_scat_dispersion_real
_atom_type_scat_dispersion_imag
_atom_type_scat_source
C C 0.0033 0.0016 'International Tables Vol C Tables 4.2.6.8 and 6.1.1.4'
H H 0.0000 0.0000 'International Tables Vol C Tables 4.2.6.8 and 6.1.1.4'
N N 0.0061 0.0033 'International Tables Vol C Tables 4.2.6.8 and 6.1.1.4'
O O 0.0106 0.0060 'International Tables Vol C Tables 4.2.6.8 and 6.1.1.4'
Cr Cr 0.3209 0.6236 'International Tables Vol C Tables 4.2.6.8 and 6.1.1.4'

loop_
_geom_angle_atom_site_label_1
_geom_angle_atom_site_label_2
_geom_angle_atom_site_label_3
_geom_angle
O11 Cr1 O22 92.85(11)
O11 Cr1 O12 82.18(10)
O22 Cr1 O12 174.30(11)
O11 Cr1 O21 91.36(11)
O22 Cr1 O21 83.09(11)
O12 Cr1 O21 94.19(11)
O11 Cr1 OW1 92.26(11)
O22 Cr1 OW1 89.69(11)
O12 Cr1 OW1 93.28(11)
O21 Cr1 OW1 172.08(11)
O11 Cr1 OW2 171.04(11)
O22 Cr1 OW2 95.79(11)
O12 Cr1 OW2 89.07(11)
O21 Cr1 OW2 87.33(11)
OW1 Cr1 OW2 90.17(12)
O14 C11 O11 124.7(3)
O14 C11 C12 120.6(3)
O11 C11 C12 114.8(3)
O13 C12 O12 126.4(3)
O13 C12 C11 121.2(3)
O12 C12 C11 112.4(3)
O23 C21 O21 126.0(3)
O23 C21 C22 119.1(3)
O21 C21 C22 114.9(3)
O24 C22 O22 126.3(3)
O24 C22 C21 120.1(3)
O22 C22 C21 113.6(3)
C11 O11 Cr1 114.8(2)
C12 O12 Cr1 115.7(2)
C21 O21 Cr1 114.0(2)
C22 O22 Cr1 114.4(2)
Cr1 OW1 H1B 135(3)
Cr1 OW1 H1A 117(4)
H1B OW1 H1A 103(4)
Cr1 OW2 H2A 123(4)
Cr1 OW2 H2B 106(4)
H2A OW2 H2B 107(3)
C2 N1 C3 122.5(3)
C2 N1 H1 118.8
C3 N1 H1 118.8
N1 C2 C5 120.1(4)
N1 C2 H2 120.0
C5 C2 H2 120.0
N1 C3 C4 119.4(3)
N1 C3 H3 120.3
C4 C3 H3 120.3
C3 C4 C6 119.4(4)
C3 C4 H4 120.3
C6 C4 H4 120.3
C2 C5 C6 119.2(4)
C2 C5 H5 120.4
C6 C5 H5 120.4
C5 C6 C4 119.4(4)
C5 C6 H6 120.3
C4 C6 H6 120.3

loop_
_geom_bond_atom_site_label_1
_geom_bond_atom_site_label_2
_geom_bond_distance
Cr1 O11 1.959(3)
Cr1 O22 1.960(3)
Cr1 O12 1.963(3)
Cr1 O21 1.963(3)
Cr1 OW1 1.978(3)
Cr1 OW2 1.993(3)
C11 O14 1.237(4)
C11 O11 1.276(4)
C11 C12 1.552(5)
C12 O13 1.224(4)
C12 O12 1.286(4)
C21 O23 1.238(4)
C21 O21 1.275(4)
C21 C22 1.552(5)
C22 O24 1.218(4)
C22 O22 1.285(4)
OW1 H1B 0.814(19)
OW1 H1A 0.86(5)
OW2 H2A 0.806(19)
OW2 H2B 0.818(19)
N1 C2 1.334(5)
N1 C3 1.337(5)
N1 H1 0.8600
C2 C5 1.365(5)
C2 H2 0.9300
C3 C4 1.369(5)
C3 H3 0.9300
C4 C6 1.388(5)
C4 H4 0.9300
C5 C6 1.378(6)
C5 H5 0.9300
C6 H6 0.9300

loop_
_geom_hbond_atom_site_label_D
_geom_hbond_atom_site_label_H
_geom_hbond_atom_site_label_A
_geom_hbond_site_symmetry_A
_geom_hbond_distance_DH
_geom_hbond_distance_HA
_geom_hbond_distance_DA
_geom_hbond_angle_DHA
N1 H1 O24 . 0.86 2.10 2.783(4) 135.5
N1 H1 O23 . 0.86 2.17 2.901(4) 142.5
OW1 H1B O12 4_576 0.814(19) 1.94(2) 2.720(4) 162(5)
OW1 H1A O23 1_556 0.86(5) 1.84(5) 2.680(4) 168(5)
OW2 H2A O13 4_676 0.806(19) 1.98(3) 2.732(4) 154(4)
OW2 H2B O14 1_655 0.818(19) 1.83(2) 2.639(4) 173(5)
